data_4030758
loop_
_publ_author_name
'Tabachenko, V. V.'
'D Yachenko, O. G.'
'Sundberg, M.'

_publ_section_title
;
 The crystal structures of UMo5O16 and U0.75Mo5O16 studies by X-ray
 diffraction and high-resolution electron microscopy
;
_journal_name_full 'European Journal of Solid State and Inorganic Chemistry'
_journal_page_first 1137
_journal_page_last 1149
_journal_volume 32
_journal_year 1995
_chemical_formula_sum 'Mo5 O16 U'
_chemical_formula_weight 973.72
_space_group_IT_number 3
_symmetry_cell_setting monoclinic
_symmetry_Int_Tables_number 3
_symmetry_space_group_name_Hall 'P 2'
_symmetry_space_group_name_H-M 'P 1 1 2'
_cell_angle_alpha 90
_cell_angle_beta 90
_cell_angle_gamma 90.20(1)
_cell_formula_units_Z 1
_cell_length_a 9.9026(6)
_cell_length_b 7.1823(5)
_cell_length_c 4.1340(3)
_cell_volume 294.02(3)
_diffrn_ambient_temperature 293
_diffrn_radiation_probe x-ray
_diffrn_radiation_type MoK\a
_diffrn_radiation_wavelength 0.71073
_exptl_absorpt_coefficient_mu 18.985
_exptl_crystal_density_diffrn 5.499
_exptl_crystal_F_000 430
_refine_ls_number_parameters 49
_refine_ls_number_reflns 1545
_refine_ls_R_factor_gt 0.042
_refine_ls_wR_factor_gt 0.042
_cod_data_source_file EJSSIC-1995-32-1137-1149-1.cif
_cod_data_source_block UMo5O16-1
_cod_original_cell_volume 294.03(3)
_cod_database_code 4030758

loop_
_symmetry_equiv_pos_site_id
_symmetry_equiv_pos_as_xyz
1 x,y,z
2 -x,-y,z

loop_
_atom_site_label
_atom_site_type_symbol
_atom_site_thermal_displace_type
_atom_site_fract_x
_atom_site_fract_y
_atom_site_fract_z
_atom_site_occupancy
_atom_site_U_iso_or_equiv
U1 U Uiso 0.00000 0.00000 0.00000 1.000 0.0047(1)
Mo1 Mo Uiso 0.00000 0.50000 0.1081(6) 1.000 0.0079(4)
Mo2 Mo Uiso 0.31990(10) 0.2489(2) 0.1003(4) 1.000 0.0049(3)
Mo3 Mo Uiso 0.68020(10) 0.2500(2) 0.9061(4) 1.000 0.0057(3)
O1 O Uiso 0.00000 0.00000 0.501(8) 1.000 0.022(4)
O2 O Uiso 0.00000 0.50000 0.520(8) 1.000 0.017(3)
O3 O Uiso 0.1250(10) 0.2990(10) 0.007(4) 1.000 0.0139(13)
O4 O Uiso 0.2500(9) 0.0000(10) -0.013(3) 1.000 0.0051(13)
O5 O Uiso 0.3490(10) 0.498(2) 0.041(4) 1.000 0.018(3)
O6 O Uiso 0.3200(10) 0.2470(10) 0.514(5) 1.000 0.011(3)
O7 O Uiso 0.5010(10) 0.1910(10) -0.001(4) 1.000 0.0076(13)
O31 O Uiso 0.8770(10) 0.3010(10) 0.007(4) 1.000 0.0139(13)
O61 O Uiso 0.6860(10) 0.2510(10) 0.503(5) 1.000 0.014(3)

loop_
_atom_type_symbol
_atom_type_description
_atom_type_scat_dispersion_real
_atom_type_scat_dispersion_imag
_atom_type_scat_source
Mo Mo -1.6832 0.6857 ' International Tables Vol C Tables 4.2.6.8 and 6.1.1.4'
O O 0.0106 0.0060 ' International Tables Vol C Tables 4.2.6.8 and 6.1.1.4'
U U -9.6767 9.6646 ' International Tables Vol C Tables 4.2.6.8 and 6.1.1.4'

loop_
_geom_angle_atom_site_label_1
_geom_angle_atom_site_label_2
_geom_angle_atom_site_label_3
_geom_angle
_geom_angle_site_symmetry_1
_geom_angle_site_symmetry_3
_geom_angle_publ_flag
O1 U1 O3 89.3(4) . . yes
O1 U1 O4 91.2(3) . . yes
O1 U1 O31 89.3(4) . 1_455 yes
O1 U1 O1 180.00 . 1_554 yes
O1 U1 O3 89.3(4) . 2_555 yes
O1 U1 O4 91.2(3) . 2_555 yes
O1 U1 O31 89.3(4) . 2_655 yes
O3 U1 O4 60.2(3) . . yes
O3 U1 O31 59.4(3) . 1_455 yes
O1 U1 O3 90.7(4) 1_554 . yes
O3 U1 O3 178.7(5) . 2_555 yes
O3 U1 O4 119.8(3) . 2_555 yes
O3 U1 O31 120.6(3) . 2_655 yes
O4 U1 O31 119.6(3) . 1_455 yes
O1 U1 O4 88.8(3) 1_554 . yes
O3 U1 O4 119.8(3) 2_555 . yes
O4 U1 O4 177.5(4) . 2_555 yes
O4 U1 O31 60.5(3) . 2_655 yes
O1 U1 O31 90.7(4) 1_554 1_455 yes
O3 U1 O31 120.6(3) 2_555 1_455 yes
O4 U1 O31 60.5(3) 2_555 1_455 yes
O31 U1 O31 178.7(5) 1_455 2_655 yes
O1 U1 O3 90.7(4) 1_554 2_555 yes
O1 U1 O4 88.8(3) 1_554 2_555 yes
O1 U1 O31 90.7(4) 1_554 2_655 yes
O3 U1 O4 60.2(3) 2_555 2_555 yes
O3 U1 O31 59.4(3) 2_555 2_655 yes
O4 U1 O31 119.6(3) 2_555 2_655 yes
O2 Mo1 O3 102.4(5) . . yes
O2 Mo1 O31 102.6(5) . 1_455 yes
O2 Mo1 O2 180.00 . 1_554 yes
O2 Mo1 O3 102.4(5) . 2_565 yes
O2 Mo1 O31 102.6(5) . 2_665 yes
O3 Mo1 O31 78.8(4) . 1_455 yes
O2 Mo1 O3 77.6(5) 1_554 . yes
O3 Mo1 O3 155.3(7) . 2_565 yes
O3 Mo1 O31 95.8(4) . 2_665 yes
O2 Mo1 O31 77.4(5) 1_554 1_455 yes
O3 Mo1 O31 95.8(4) 2_565 1_455 yes
O31 Mo1 O31 154.9(7) 1_455 2_665 yes
O2 Mo1 O3 77.6(5) 1_554 2_565 yes
O2 Mo1 O31 77.4(5) 1_554 2_665 yes
O3 Mo1 O31 78.8(4) 2_565 2_665 yes
O3 Mo2 O4 77.4(3) . . yes
O3 Mo2 O5 87.0(4) . . yes
O3 Mo2 O6 101.2(6) . . yes
O3 Mo2 O7 156.0(7) . . yes
O3 Mo2 O6 79.0(5) . 1_554 yes
O4 Mo2 O5 155.4(6) . . yes
O4 Mo2 O6 103.3(4) . . yes
O4 Mo2 O7 94.5(4) . . yes
O4 Mo2 O6 76.0(4) . 1_554 yes
O5 Mo2 O6 98.2(6) . . yes
O5 Mo2 O7 92.3(4) . . yes
O5 Mo2 O6 82.6(5) . 1_554 yes
O6 Mo2 O7 102.7(6) . . yes
O6 Mo2 O6 179.2(3) . 1_554 yes
O6 Mo2 O7 77.1(5) 1_554 . yes
O7 Mo3 O61 103.9(6) 1_556 . yes
O31 Mo3 O61 99.9(6) 1_556 . yes
O61 Mo3 O61 176.7(4) . 1_556 yes
O4 Mo3 O61 99.4(5) 2_656 . yes
O5 Mo3 O61 107.0(6) 2_666 . yes
O7 Mo3 O31 156.1(7) 1_556 1_556 yes
O7 Mo3 O61 79.4(6) 1_556 1_556 yes
O4 Mo3 O7 95.5(4) 2_656 1_556 yes
O5 Mo3 O7 90.5(4) 2_666 1_556 yes
O31 Mo3 O61 76.8(5) 1_556 1_556 yes
O4 Mo3 O31 77.8(3) 2_656 1_556 yes
O5 Mo3 O31 85.3(4) 2_666 1_556 yes
O4 Mo3 O61 79.8(4) 2_656 1_556 yes
O5 Mo3 O61 73.1(5) 2_666 1_556 yes
O4 Mo3 O5 150.7(6) 2_656 2_666 yes
U1 O1 U1 180.00 . 1_556 yes
Mo1 O2 Mo1 180.00 . 1_556 yes
U1 O3 Mo1 109.2(4) . . yes
U1 O3 Mo2 109.0(3) . . yes
Mo1 O3 Mo2 135.0(6) . . yes
U1 O4 Mo2 110.0(4) . . yes
U1 O4 Mo3 111.1(3) . 2_654 yes
Mo2 O4 Mo3 138.5(5) . 2_654 yes
Mo2 O5 Mo3 160.0(7) . 2_664 yes
Mo2 O6 Mo2 179.2(5) . 1_556 yes
Mo2 O7 Mo3 154.1(4) . 1_554 yes
U1 O31 Mo3 108.3(3) 1_655 1_554 yes
Mo1 O31 Mo3 141.9(4) 1_655 1_554 yes
U1 O31 Mo1 109.8(4) 1_655 1_655 yes
Mo3 O61 Mo3 176.7(6) . 1_554 yes

loop_
_geom_bond_atom_site_label_1
_geom_bond_atom_site_label_2
_geom_bond_distance
_geom_bond_site_symmetry_2
_geom_bond_publ_flag
U1 O1 2.07(3) . yes
U1 O3 2.475(8) . yes
U1 O4 2.476(9) . yes
U1 O31 2.485(8) 1_455 yes
U1 O1 2.06(3) 1_554 yes
U1 O3 2.475(8) 2_555 yes
U1 O4 2.476(9) 2_555 yes
U1 O31 2.485(8) 2_655 yes
Mo1 O2 1.70(3) . yes
Mo1 O3 1.950(9) . yes
Mo1 O31 1.921(9) 1_455 yes
Mo1 O2 2.43(3) 1_554 yes
Mo1 O3 1.950(9) 2_565 yes
Mo1 O31 1.921(9) 2_665 yes
Mo2 O3 2.002(10) . yes
Mo2 O4 1.971(8) . yes
Mo2 O5 1.828(14) . yes
Mo2 O6 1.71(2) . yes
Mo2 O7 1.889(10) . yes
Mo2 O6 2.42(2) 1_554 yes
Mo3 O61 1.67(2) . yes
Mo3 O7 1.863(10) 1_556 yes
Mo3 O31 2.025(10) 1_556 yes
Mo3 O61 2.47(2) 1_556 yes
Mo3 O4 1.955(8) 2_656 yes
Mo3 O5 1.917(15) 2_666 yes

loop_
_geom_torsion_atom_site_label_1
_geom_torsion_atom_site_label_2
_geom_torsion_atom_site_label_3
_geom_torsion_atom_site_label_4
_geom_torsion
_geom_torsion_site_symmetry_1
_geom_torsion_site_symmetry_3
_geom_torsion_site_symmetry_4
_geom_torsion_publ_flag
O1 U1 O3 Mo1 -77.1(6) . . . no
O1 U1 O3 Mo2 78.5(6) . . . no
O4 U1 O3 Mo1 -168.9(9) . . . no
O4 U1 O3 Mo2 -13.3(5) . . . no
O31 U1 O3 Mo1 12.5(6) 1_455 . . no
O31 U1 O3 Mo2 168.1(10) 1_455 . . no
O1 U1 O3 Mo2 -101.5(6) 1_554 . . no
O4 U1 O3 Mo1 13.9(9) 2_555 . . no
O4 U1 O3 Mo2 169.5(5) 2_555 . . no
O31 U1 O3 Mo1 -166.0(6) 2_655 . . no
O31 U1 O3 Mo2 -10.4(10) 2_655 . . no
O1 U1 O4 Mo2 -74.9(5) . . . no
O1 U1 O4 Mo3 100.1(5) . . 2_654 no
O3 U1 O4 Mo2 13.6(5) . . . no
O3 U1 O4 Mo3 -171.4(8) . . 2_654 no
O31 U1 O4 Mo2 15.1(8) 1_455 . . no
O1 U1 O4 Mo2 105.1(5) 1_554 . . no
O3 U1 O4 Mo2 -164.8(5) 2_555 . . no
O31 U1 O4 Mo2 -163.4(8) 2_655 . . no
O3 U1 O31 Mo1 -12.7(6) . 1_455 . no
O4 U1 O31 Mo1 -14.2(9) . 1_455 . no
O2 Mo1 O3 U1 86.4(6) . . . no
O2 Mo1 O3 Mo2 -60.2(11) . . . no
O31 Mo1 O3 U1 -14.2(7) 1_455 . . no
O31 Mo1 O3 Mo2 -160.7(12) 1_455 . . no
O2 Mo1 O3 Mo2 119.9(11) 1_554 . . no
O3 Mo1 O3 U1 -93.6(10) 2_565 . . no
O3 Mo1 O3 Mo2 119.9(12) 2_565 . . no
O31 Mo1 O3 U1 -169.4(7) 2_665 . . no
O31 Mo1 O3 Mo2 44.1(12) 2_665 . . no
O3 Mo1 O31 U1 14.2(7) . 1_455 . no
O4 Mo2 O3 U1 14.9(6) . . . no
O4 Mo2 O3 Mo1 161.5(12) . . . no
O5 Mo2 O3 U1 175.9(8) . . . no
O5 Mo2 O3 Mo1 -37.6(11) . . . no
O6 Mo2 O3 U1 -86.4(6) . . . no
O6 Mo2 O3 Mo1 60.2(11) . . . no
O7 Mo2 O3 U1 87.2(10) . . . no
O7 Mo2 O3 Mo1 -126.3(11) . . . no
O6 Mo2 O3 U1 92.8(6) 1_554 . . no
O6 Mo2 O3 Mo1 -120.6(11) 1_554 . . no
O3 Mo2 O4 U1 -15.0(6) . . . no
O3 Mo2 O4 Mo3 172.1(11) . . 2_654 no
O5 Mo2 O4 U1 -66.7(13) . . . no
O5 Mo2 O4 Mo3 120.4(12) . . 2_654 no
O6 Mo2 O4 U1 83.7(5) . . . no
O6 Mo2 O4 Mo3 -89.2(10) . . 2_654 no
O7 Mo2 O4 U1 -172.1(6) . . . no
O7 Mo2 O4 Mo3 15.0(11) . . 2_654 no
O6 Mo2 O4 U1 -96.6(5) 1_554 . . no
O6 Mo2 O4 Mo3 90.5(10) 1_554 . 2_654 no
O3 Mo2 O5 Mo3 -18(3) . . 2_664 no
O4 Mo2 O5 Mo3 32(3) . . 2_664 no
O6 Mo2 O5 Mo3 -119(3) . . 2_664 no
O7 Mo2 O5 Mo3 138(3) . . 2_664 no
O6 Mo2 O5 Mo3 61(3) 1_554 . 2_664 no
O3 Mo2 O7 Mo3 95(2) . . 1_554 no
O4 Mo2 O7 Mo3 164(2) . . 1_554 no
O5 Mo2 O7 Mo3 8(2) . . 1_554 no
O6 Mo2 O7 Mo3 -91(2) . . 1_554 no
O6 Mo2 O7 Mo3 89(2) 1_554 . 1_554 no
O61 Mo3 O7 Mo2 -95(2) . 1_556 1_556 no
O61 Mo3 O4 Mo2 -101.6(10) . 2_656 2_656 no
O61 Mo3 O5 Mo2 -63(3) . 2_666 2_666 no
